data_4333342
loop_
_publ_author_name
'Tian, Zhengfang'
'Ren, Xiaoming'
'Li, Yizhi'
'Song, You'
'Meng, Qingjin'

_publ_section_title
;
 A new quasi-1D spin system with spin transition exhibiting novel CN...pi
 interactions.
;
_journal_issue 20
_journal_name_full 'Inorganic chemistry'
_journal_page_first 8102
_journal_page_last 8104
_journal_paper_doi 10.1021/ic700758c
_journal_volume 46
_journal_year 2007
_chemical_formula_moiety 'C8 H11 N2, C8 N4 Ni S4'
_chemical_formula_sum 'C16 H11 N6 Ni S4'
_chemical_formula_weight 474.26
_chemical_name_systematic
; 
 ? 
;
_space_group_IT_number 14
_symmetry_cell_setting monoclinic
_symmetry_space_group_name_Hall '-P 2yn'
_symmetry_space_group_name_H-M 'P 1 21/n 1'
_atom_sites_solution_hydrogens geom
_atom_sites_solution_primary direct
_atom_sites_solution_secondary difmap
_audit_creation_method SHELXL-97
_cell_angle_alpha 90.00
_cell_angle_beta 99.931(4)
_cell_angle_gamma 90.00
_cell_formula_units_Z 4
_cell_length_a 7.8826(14)
_cell_length_b 17.777(3)
_cell_length_c 14.967(3)
_cell_measurement_reflns_used 801
_cell_measurement_temperature 291(2)
_cell_measurement_theta_max 18.60
_cell_measurement_theta_min 2.29
_cell_volume 2065.9(7)
_computing_cell_refinement 'Bruker SMART'
_computing_data_collection 'Bruker SMART'
_computing_data_reduction 'Bruker SAINT'
_computing_molecular_graphics 'Bruker SHELXTL'
_computing_publication_material 'Bruker SHELXTL'
_computing_structure_refinement 'Bruker SHELXTL'
_computing_structure_solution 'Bruker SHELXTL'
_diffrn_ambient_temperature 291(2)
_diffrn_measured_fraction_theta_full 0.998
_diffrn_measured_fraction_theta_max 0.998
_diffrn_measurement_device_type 'CCD area detector'
_diffrn_measurement_method 'phi and omega scans'
_diffrn_radiation_monochromator graphite
_diffrn_radiation_source 'fine-focus sealed tube'
_diffrn_radiation_type MoK\a
_diffrn_radiation_wavelength 0.71073
_diffrn_reflns_av_R_equivalents 0.0395
_diffrn_reflns_av_sigmaI/netI 0.0415
_diffrn_reflns_limit_h_max 9
_diffrn_reflns_limit_h_min -8
_diffrn_reflns_limit_k_max 21
_diffrn_reflns_limit_k_min -21
_diffrn_reflns_limit_l_max 9
_diffrn_reflns_limit_l_min -18
_diffrn_reflns_number 11035
_diffrn_reflns_theta_full 26.00
_diffrn_reflns_theta_max 26.00
_diffrn_reflns_theta_min 1.79
_exptl_absorpt_coefficient_mu 1.357
_exptl_absorpt_correction_T_max 0.739
_exptl_absorpt_correction_T_min 0.686
_exptl_absorpt_correction_type multi-scan
_exptl_absorpt_process_details 'SADABS, Bruker(2000)'
_exptl_crystal_colour black
_exptl_crystal_density_diffrn 1.525
_exptl_crystal_density_method 'not measured'
_exptl_crystal_description block
_exptl_crystal_F_000 964
_exptl_crystal_size_max 0.30
_exptl_crystal_size_mid 0.24
_exptl_crystal_size_min 0.22
_refine_diff_density_max 0.298
_refine_diff_density_min -0.446
_refine_diff_density_rms 0.072
_refine_ls_extinction_method none
_refine_ls_goodness_of_fit_ref 1.081
_refine_ls_hydrogen_treatment constr
_refine_ls_matrix_type full
_refine_ls_number_parameters 234
_refine_ls_number_reflns 4056
_refine_ls_number_restraints 0
_refine_ls_restrained_S_all 1.081
_refine_ls_R_factor_all 0.0753
_refine_ls_R_factor_gt 0.0578
_refine_ls_shift/su_max 0.000
_refine_ls_shift/su_mean 0.000
_refine_ls_structure_factor_coef Fsqd
_refine_ls_weighting_details 'calc w=1/[\s^2^(Fo^2^)+(0.0700P)^2^+1.9900P] where P=(Fo^2^+2Fc^2^)/3'
_refine_ls_weighting_scheme calc
_refine_ls_wR_factor_gt 0.1363
_refine_ls_wR_factor_ref 0.1425
_reflns_number_gt 3260
_reflns_number_total 4056
_reflns_threshold_expression >2sigma(I)
_cod_data_source_file ic700758csup2.cif
_cod_data_source_block 60120a
_cod_depositor_comments 'Adding full bibliography for 4333341--4333342.cif.'
_cod_original_sg_symbol_H-M 'P 21/n'
_cod_database_code 4333342

loop_
_symmetry_equiv_pos_as_xyz
'x, y, z'
'-x+1/2, y+1/2, -z+1/2'
'-x, -y, -z'
'x-1/2, -y-1/2, z-1/2'

loop_
_atom_site_label
_atom_site_type_symbol
_atom_site_fract_x
_atom_site_fract_y
_atom_site_fract_z
_atom_site_U_iso_or_equiv
_atom_site_adp_type
_atom_site_occupancy
_atom_site_symmetry_multiplicity
_atom_site_calc_flag
_atom_site_refinement_flags
C1 C 0.5920(5) 0.3651(2) 0.6997(3) 0.0426(10) Uani 1 1 d .
C2 C 0.6371(6) 0.4310(2) 0.6549(3) 0.0431(10) Uani 1 1 d .
C3 C 0.6431(6) 0.4988(2) 0.6995(3) 0.0470(10) Uani 1 1 d .
C4 C 0.6067(6) 0.5040(3) 0.7871(3) 0.0448(10) Uani 1 1 d .
C5 C 0.9646(5) 0.7057(3) 0.3513(3) 0.0443(10) Uani 1 1 d .
C6 C 0.8905(6) 0.6408(3) 0.3883(3) 0.0496(11) Uani 1 1 d .
C7 C 0.8796(6) 0.5736(3) 0.3436(3) 0.0486(11) Uani 1 1 d .
C8 C 0.9336(5) 0.5644(2) 0.2588(3) 0.0406(9) Uani 1 1 d .
C9 C 0.9532(6) 0.6551(2) 0.8642(3) 0.0427(10) Uani 1 1 d .
H9 H 0.8561 0.6824 0.8389 0.051 Uiso 1 1 calc R
C10 C 1.0750(6) 0.6482(3) 0.8201(3) 0.0492(11) Uani 1 1 d .
H10 H 1.0682 0.6684 0.7623 0.059 Uiso 1 1 calc R
C11 C 1.2218(6) 0.6084(2) 0.8624(3) 0.0461(10) Uani 1 1 d .
H11 H 1.3110 0.6005 0.8302 0.055 Uiso 1 1 calc R
C12 C 1.2382(6) 0.5820(2) 0.9457(3) 0.0440(10) Uani 1 1 d .
H12 H 1.3400 0.5591 0.9732 0.053 Uiso 1 1 calc R
C13 C 1.1102(6) 0.5886(3) 0.9881(3) 0.0467(10) Uani 1 1 d .
H13 H 1.1184 0.5695 1.0466 0.056 Uiso 1 1 calc R
C14 C 0.8142(5) 0.6862(3) 1.0472(3) 0.0446(10) Uani 1 1 d .
C15 C 0.9570(6) 0.7364(2) 1.0664(3) 0.0442(10) Uani 1 1 d .
H15A H 1.0176 0.7371 1.0160 0.066 Uiso 1 1 calc R
H15B H 1.0333 0.7197 1.1197 0.066 Uiso 1 1 calc R
H15C H 0.9164 0.7861 1.0763 0.066 Uiso 1 1 calc R
C16 C 0.6691(5) 0.6843(3) 1.0859(3) 0.045 Uani 1 1 d .
H16A H 0.6952 0.7035 1.1467 0.068 Uiso 1 1 calc R
H16B H 0.6293 0.6334 1.0873 0.068 Uiso 1 1 calc R
H16C H 0.5811 0.7146 1.0509 0.068 Uiso 1 1 calc R
N1 N 0.5546(5) 0.3133(2) 0.7342(3) 0.0472(9) Uani 1 1 d .
N2 N 0.5739(5) 0.5072(2) 0.8595(3) 0.0489(9) Uani 1 1 d .
N3 N 1.0236(5) 0.7554(2) 0.3254(3) 0.0457(9) Uani 1 1 d .
N4 N 0.9796(4) 0.5574(2) 0.1920(3) 0.0440(9) Uani 1 1 d .
N5 N 0.9600(5) 0.6239(2) 0.9472(3) 0.0446(9) Uani 1 1 d .
N6 N 0.8184(5) 0.6261(2) 0.9907(3) 0.046 Uani 1 1 d .
Ni1 Ni 0.75148(7) 0.53667(3) 0.51895(4) 0.04334(19) Uani 1 1 d .
S1 S 0.68577(16) 0.42428(7) 0.54890(8) 0.0488(3) Uani 1 1 d .
S2 S 0.70104(14) 0.57769(6) 0.64590(7) 0.0403(3) Uani 1 1 d .
S3 S 0.83139(13) 0.64822(6) 0.49206(8) 0.0437(3) Uani 1 1 d .
S4 S 0.79854(13) 0.49595(6) 0.39071(7) 0.0398(3) Uani 1 1 d .

loop_
_atom_site_aniso_label
_atom_site_aniso_U_11
_atom_site_aniso_U_22
_atom_site_aniso_U_33
_atom_site_aniso_U_23
_atom_site_aniso_U_13
_atom_site_aniso_U_12
C1 0.039(2) 0.041(2) 0.048(2) 0.003(2) 0.0079(18) 0.0023(19)
C2 0.049(2) 0.035(2) 0.046(2) -0.0012(19) 0.0098(19) 0.0063(18)
C3 0.063(3) 0.030(2) 0.047(2) -0.0012(19) 0.008(2) 0.0044(19)
C4 0.048(2) 0.041(2) 0.046(3) 0.001(2) 0.011(2) 0.0063(19)
C5 0.037(2) 0.049(3) 0.051(3) 0.016(2) 0.0171(19) -0.0005(19)
C6 0.062(3) 0.040(2) 0.048(3) 0.010(2) 0.013(2) 0.009(2)
C7 0.055(3) 0.044(3) 0.045(3) 0.011(2) 0.003(2) 0.016(2)
C8 0.044(2) 0.042(2) 0.035(2) 0.0119(18) 0.0037(18) 0.0074(18)
C9 0.042(2) 0.041(2) 0.046(2) 0.0134(19) 0.0118(19) -0.0089(18)
C10 0.060(3) 0.051(3) 0.039(2) 0.015(2) 0.017(2) 0.017(2)
C11 0.059(3) 0.039(2) 0.042(2) -0.0036(19) 0.015(2) 0.019(2)
C12 0.045(2) 0.044(2) 0.046(2) 0.0114(19) 0.0133(19) 0.0169(19)
C13 0.049(2) 0.045(2) 0.050(3) 0.010(2) 0.019(2) -0.005(2)
C14 0.041(2) 0.054(3) 0.040(2) 0.019(2) 0.0110(18) 0.0103(19)
C15 0.048(2) 0.039(2) 0.046(2) 0.0132(19) 0.009(2) -0.0031(19)
C16 0.043 0.046 0.049 0.018 0.013 0.020
N1 0.044(2) 0.047(2) 0.050(2) 0.0024(18) 0.0064(17) -0.0034(17)
N2 0.048(2) 0.051(2) 0.050(2) 0.0057(19) 0.0137(18) 0.0119(18)
N3 0.044(2) 0.048(2) 0.050(2) 0.0144(18) 0.0197(17) -0.0095(16)
N4 0.0389(19) 0.050(2) 0.044(2) 0.0136(17) 0.0103(16) -0.0148(16)
N5 0.048(2) 0.0406(19) 0.049(2) 0.0066(17) 0.0191(17) -0.0077(16)
N6 0.046 0.047 0.045 0.012 0.010 -0.014
Ni1 0.0505(4) 0.0400(3) 0.0395(3) 0.0027(2) 0.0075(2) 0.0061(2)
S1 0.0612(7) 0.0438(6) 0.0405(6) -0.0049(5) 0.0062(5) -0.0045(5)
S2 0.0444(6) 0.0371(5) 0.0394(6) -0.0029(4) 0.0072(4) -0.0026(4)
S3 0.0381(5) 0.0441(6) 0.0507(6) 0.0094(5) 0.0128(5) 0.0040(4)
S4 0.0367(5) 0.0405(6) 0.0450(6) 0.0032(5) 0.0146(4) 0.0077(4)

loop_
_atom_type_symbol
_atom_type_description
_atom_type_scat_dispersion_real
_atom_type_scat_dispersion_imag
_atom_type_scat_source
C C 0.0033 0.0016 'International Tables Vol C Tables 4.2.6.8 and 6.1.1.4'
H H 0.0000 0.0000 'International Tables Vol C Tables 4.2.6.8 and 6.1.1.4'
N N 0.0061 0.0033 'International Tables Vol C Tables 4.2.6.8 and 6.1.1.4'
S S 0.1246 0.1234 'International Tables Vol C Tables 4.2.6.8 and 6.1.1.4'
Ni Ni 0.3393 1.1124 'International Tables Vol C Tables 4.2.6.8 and 6.1.1.4'

loop_
_geom_angle_atom_site_label_1
_geom_angle_atom_site_label_2
_geom_angle_atom_site_label_3
_geom_angle
N1 C1 C2 179.1(5)
C3 C2 C1 118.9(4)
C3 C2 S1 121.4(4)
C1 C2 S1 119.7(3)
C2 C3 C4 121.3(4)
C2 C3 S2 118.7(4)
C4 C3 S2 120.0(3)
N2 C4 C3 178.5(6)
N3 C5 C6 178.1(5)
C7 C6 C5 120.5(4)
C7 C6 S3 120.7(4)
C5 C6 S3 118.7(4)
C6 C7 C8 122.4(5)
C6 C7 S4 119.9(4)
C8 C7 S4 117.7(4)
N4 C8 C7 178.7(5)
C10 C9 N5 121.8(4)
C10 C9 H9 119.1
N5 C9 H9 119.1
C9 C10 C11 117.0(4)
C9 C10 H10 121.5
C11 C10 H10 121.5
C12 C11 C10 122.9(4)
C12 C11 H11 118.5
C10 C11 H11 118.5
C13 C12 C11 118.5(4)
C13 C12 H12 120.8
C11 C12 H12 120.8
C12 C13 N5 120.4(4)
C12 C13 H13 119.8
N5 C13 H13 119.8
N6 C14 C16 110.7(4)
N6 C14 C15 120.7(4)
C16 C14 C15 128.3(5)
C14 C15 H15A 109.5
C14 C15 H15B 109.5
H15A C15 H15B 109.5
C14 C15 H15C 109.5
H15A C15 H15C 109.5
H15B C15 H15C 109.5
C14 C16 H16A 109.5
C14 C16 H16B 109.5
H16A C16 H16B 109.5
C14 C16 H16C 109.5
H16A C16 H16C 109.5
H16B C16 H16C 109.5
C9 N5 C13 119.2(4)
C9 N5 N6 120.8(4)
C13 N5 N6 120.0(3)
C14 N6 N5 114.8(3)
S1 Ni1 S2 92.51(5)
S1 Ni1 S3 176.94(5)
S2 Ni1 S3 87.53(5)
S1 Ni1 S4 87.57(5)
S2 Ni1 S4 179.20(5)
S3 Ni1 S4 92.44(5)
C2 S1 Ni1 103.43(16)
C3 S2 Ni1 104.00(16)
C6 S3 Ni1 103.64(17)
C7 S4 Ni1 103.27(17)

loop_
_geom_bond_atom_site_label_1
_geom_bond_atom_site_label_2
_geom_bond_distance
C1 N1 1.120(6)
C1 C2 1.426(6)
C2 C3 1.374(6)
C2 S1 1.699(5)
C3 C4 1.393(7)
C3 S2 1.716(5)
C4 N2 1.158(6)
C5 N3 1.099(5)
C5 C6 1.446(6)
C6 C7 1.365(7)
C6 S3 1.702(5)
C7 C8 1.417(6)
C7 S4 1.722(5)
C8 N4 1.128(6)
C9 C10 1.261(6)
C9 N5 1.353(5)
C9 H9 0.9300
C10 C11 1.410(6)
C10 H10 0.9300
C11 C12 1.317(6)
C11 H11 0.9300
C12 C13 1.287(6)
C12 H12 0.9300
C13 N5 1.386(6)
C13 H13 0.9300
C14 N6 1.367(6)
C14 C16 1.368(6)
C14 C15 1.426(6)
C15 H15A 0.9600
C15 H15B 0.9600
C15 H15C 0.9600
C16 H16A 0.9600
C16 H16B 0.9600
C16 H16C 0.9600
N5 N6 1.387(5)
Ni1 S1 2.1310(14)
Ni1 S2 2.1356(13)
Ni1 S3 2.1398(13)
Ni1 S4 2.1426(13)
